data_4074451
loop_
_publ_author_name
'Tian, Xin'
'Goddard, Richard'
'P\"orschke, Klaus-Richard'

_publ_section_title
;
 (\b-Diketiminato)palladium Complexes
;
_journal_issue 25
_journal_name_full Organometallics
_journal_page_first 5854
_journal_paper_doi 10.1021/om0606486
_journal_volume 25
_journal_year 2006
_chemical_compound_source diethylether
_chemical_formula_moiety 'C14 H26 N2 Pd'
_chemical_formula_sum 'C14 H26 N2 Pd'
_chemical_formula_weight 328.77
_chemical_name_systematic
; 
 [2-(isopropylamino)-4-(isopropylimino)-pent-2-ene-N,N']-\h^3^-allyl-
 palladium(ii)
;
_chemical_temperature_decomposition 368
_space_group_IT_number 14
_symmetry_cell_setting monoclinic
_symmetry_Int_Tables_number 14
_symmetry_space_group_name_Hall '-P 2yn'
_symmetry_space_group_name_H-M 'P 1 21/n 1'
_atom_sites_solution_hydrogens geom
_atom_sites_solution_primary direct
_atom_sites_solution_secondary difmap
_audit_creation_date 2006-07-04
_cell_angle_alpha 90.00
_cell_angle_beta 101.143(2)
_cell_angle_gamma 90.00
_cell_formula_units_Z 4
_cell_length_a 9.0662(3)
_cell_length_b 17.4148(7)
_cell_length_c 9.6064(4)
_cell_measurement_reflns_used 58528
_cell_measurement_temperature 100
_cell_measurement_theta_max 31.51
_cell_measurement_theta_min 2.91
_cell_volume 1488.12(10)
_computing_cell_refinement 'Denzo / Scalepack (Otwinowski 1997)'
_computing_data_collection 'Collect software (Nonius, 1998)'
_computing_data_reduction 'Denzo / Scalepack (Otwinowski 1997)'
_computing_molecular_graphics 'DIAMOND (Crystal Impact GbR, 2005)'
_computing_structure_refinement 'SHELXL-97 (Sheldrick, 1997)'
_computing_structure_solution 'SHELXS-97 (Sheldrick, 1990)'
_diffrn_ambient_temperature 100
_diffrn_measured_fraction_theta_full 0.944
_diffrn_measured_fraction_theta_max 0.944
_diffrn_measurement_device_type 'Nonius KappaCCD'
_diffrn_measurement_method 'CCD \w-scan'
_diffrn_radiation_monochromator graphite
_diffrn_radiation_source '0.3 mm focus rotating anode'
_diffrn_radiation_type MoK\a
_diffrn_radiation_wavelength 0.71073
_diffrn_reflns_av_R_equivalents 0.1158
_diffrn_reflns_av_sigmaI/netI 0.0807
_diffrn_reflns_limit_h_max 13
_diffrn_reflns_limit_h_min -13
_diffrn_reflns_limit_k_max 25
_diffrn_reflns_limit_k_min -25
_diffrn_reflns_limit_l_max 14
_diffrn_reflns_limit_l_min -14
_diffrn_reflns_number 13710
_diffrn_reflns_theta_full 31.57
_diffrn_reflns_theta_max 31.57
_diffrn_reflns_theta_min 3.06
_diffrn_standards_decay_% 0.0
_diffrn_standards_number 0
_exptl_absorpt_coefficient_mu 1.230
_exptl_absorpt_correction_T_max 0.95494
_exptl_absorpt_correction_T_min 0.90175
_exptl_absorpt_correction_type gaussian
_exptl_absorpt_process_details 'XPREP, Siemens (1995)'
_exptl_crystal_colour yellow
_exptl_crystal_density_diffrn 1.467
_exptl_crystal_density_meas ?
_exptl_crystal_density_method none
_exptl_crystal_description prism
_exptl_crystal_F_000 680
_exptl_crystal_size_max 0.06
_exptl_crystal_size_mid 0.06
_exptl_crystal_size_min 0.05
_refine_diff_density_max 3.210
_refine_diff_density_min -2.214
_refine_diff_density_rms 0.444
_refine_ls_extinction_coef 0.052(6)
_refine_ls_extinction_expression Fc^*^=kFc[1+0.001xFc^2^\l^3^/sin(2\q)]^-1/4^
_refine_ls_extinction_method SHELXL
_refine_ls_goodness_of_fit_ref 1.067
_refine_ls_hydrogen_treatment constr
_refine_ls_matrix_type full
_refine_ls_number_parameters 155
_refine_ls_number_reflns 4709
_refine_ls_number_restraints 0
_refine_ls_restrained_S_all 1.067
_refine_ls_R_factor_all 0.0876
_refine_ls_R_factor_gt 0.0691
_refine_ls_shift/su_max 0.001
_refine_ls_shift/su_mean 0.000
_refine_ls_structure_factor_coef Fsqd
_refine_ls_weighting_details 'calc w=1/[\s^2^(Fo^2^)+(0.1802P)^2^+3.0955P] where P=(Fo^2^+2Fc^2^)/3'
_refine_ls_weighting_scheme calc
_refine_ls_wR_factor_gt 0.2031
_refine_ls_wR_factor_ref 0.2454
_reflns_number_gt 3991
_reflns_number_total 4709
_reflns_threshold_expression I>2\s(I)
_cod_data_source_file om0606486si20060718_110730.cif
_cod_data_source_block 3a
_cod_depositor_comments
;
The following automatic conversions were performed:

'_chemical_melting_point' tag was changed to
'_chemical_temperature_decomposition' since the value had been '368
decomposition'. The value '368 decomposition' was changed to '368'.

Automatic conversion script
Id: cif_fix_values 1715 2011-07-08 13:25:40Z adriana 

The following automatic conversions were performed:

'_exptl_crystal_density_meas' value 'none' was changed to '?' - the
value is perceived as not measured.

Automatic conversion script
Id: cif_fix_values 3008 2015-01-20 13:52:24Z robertas 
;
_cod_database_code 4074451

loop_
_symmetry_equiv_pos_as_xyz
'x, y, z'
'-x+1/2, y+1/2, -z+1/2'
'-x, -y, -z'
'x-1/2, -y-1/2, z-1/2'

loop_
_atom_site_label
_atom_site_type_symbol
_atom_site_fract_x
_atom_site_fract_y
_atom_site_fract_z
_atom_site_U_iso_or_equiv
_atom_site_adp_type
_atom_site_occupancy
_atom_site_symmetry_multiplicity
_atom_site_calc_flag
_atom_site_refinement_flags
C1 C 0.9966(5) 0.0111(3) 0.7690(5) 0.0201(8) Uani 1 1 d .
H1A H 0.9702 -0.0074 0.8551 0.030 Uiso 1 1 calc R
H1B H 1.0838 0.0434 0.7917 0.030 Uiso 1 1 calc R
H1C H 1.0182 -0.0316 0.7131 0.030 Uiso 1 1 calc R
C2 C 0.8659(5) 0.0571(2) 0.6852(4) 0.0160(7) Uani 1 1 d .
C3 C 0.8924(5) 0.0871(2) 0.5564(4) 0.0152(7) Uani 1 1 d .
H3 H 0.9679 0.0639 0.5180 0.018 Uiso 1 1 calc R
C4 C 0.8155(5) 0.1492(2) 0.4795(4) 0.0154(7) Uani 1 1 d .
C5 C 0.9027(6) 0.1887(3) 0.3785(5) 0.0239(9) Uani 1 1 d .
H5A H 0.8435 0.2299 0.3304 0.036 Uiso 1 1 calc R
H5B H 0.9240 0.1522 0.3102 0.036 Uiso 1 1 calc R
H5C H 0.9953 0.2087 0.4316 0.036 Uiso 1 1 calc R
C6 C 0.7429(5) 0.0478(3) 0.8857(4) 0.0185(8) Uani 1 1 d .
H6 H 0.8480 0.0475 0.9354 0.022 Uiso 1 1 calc R
C7 C 0.6611(7) 0.1089(3) 0.9563(6) 0.0236(10) Uani 1 1 d .
H7A H 0.7044 0.1583 0.9455 0.035 Uiso 1 1 calc R
H7B H 0.6710 0.0973 1.0553 0.035 Uiso 1 1 calc R
H7C H 0.5566 0.1094 0.9123 0.035 Uiso 1 1 calc R
C8 C 0.6800(6) -0.0326(3) 0.8994(5) 0.0257(10) Uani 1 1 d .
H8A H 0.7343 -0.0691 0.8537 0.039 Uiso 1 1 calc R
H8B H 0.5756 -0.0338 0.8552 0.039 Uiso 1 1 calc R
H8C H 0.6906 -0.0456 0.9980 0.039 Uiso 1 1 calc R
C9 C 0.6291(6) 0.2487(2) 0.4306(5) 0.0219(9) Uani 1 1 d .
H9 H 0.7179 0.2783 0.4191 0.026 Uiso 1 1 calc R
C10 C 0.5303(7) 0.2390(4) 0.2828(6) 0.0338(12) Uani 1 1 d .
H10A H 0.5846 0.2108 0.2231 0.051 Uiso 1 1 calc R
H10B H 0.5039 0.2887 0.2421 0.051 Uiso 1 1 calc R
H10C H 0.4405 0.2115 0.2908 0.051 Uiso 1 1 calc R
C11 C 0.5509(7) 0.2931(3) 0.5317(6) 0.0308(11) Uani 1 1 d .
H11A H 0.6174 0.2979 0.6221 0.046 Uiso 1 1 calc R
H11B H 0.4616 0.2662 0.5433 0.046 Uiso 1 1 calc R
H11C H 0.5244 0.3433 0.4936 0.046 Uiso 1 1 calc R
C12 C 0.3775(5) 0.0412(3) 0.6725(5) 0.0237(9) Uani 1 1 d .
H12A H 0.3488 -0.0062 0.6214 0.028 Uiso 1 1 calc R
H12B H 0.3843 0.0367 0.7742 0.028 Uiso 1 1 calc R
C13 C 0.3154(7) 0.1075(3) 0.6102(7) 0.0297(12) Uani 1 1 d .
H13 H 0.2751 0.1457 0.6678 0.036 Uiso 1 1 calc R
C14 C 0.3262(7) 0.1253(4) 0.4723(6) 0.0316(11) Uani 1 1 d .
H14A H 0.2996 0.1772 0.4406 0.038 Uiso 1 1 calc R
H14B H 0.2921 0.0865 0.4009 0.038 Uiso 1 1 calc R
N1 N 0.7420(4) 0.0687(2) 0.7359(4) 0.0162(7) Uani 1 1 d .
N2 N 0.6823(4) 0.1745(2) 0.4953(4) 0.0166(7) Uani 1 1 d .
Pd1 Pd 0.54745(3) 0.108853(17) 0.60294(3) 0.0140(2) Uani 1 1 d .

loop_
_atom_site_aniso_label
_atom_site_aniso_U_11
_atom_site_aniso_U_22
_atom_site_aniso_U_33
_atom_site_aniso_U_23
_atom_site_aniso_U_13
_atom_site_aniso_U_12
C1 0.017(2) 0.025(2) 0.0180(17) 0.0007(15) 0.0028(15) 0.0015(16)
C2 0.022(2) 0.0159(16) 0.0111(15) -0.0015(12) 0.0051(14) 0.0002(14)
C3 0.0157(19) 0.0157(16) 0.0153(16) 0.0021(13) 0.0059(14) 0.0045(14)
C4 0.0177(19) 0.0163(16) 0.0133(15) 0.0019(13) 0.0052(13) -0.0014(14)
C5 0.028(2) 0.025(2) 0.0215(19) 0.0045(16) 0.0105(17) -0.0032(19)
C6 0.020(2) 0.0247(19) 0.0118(15) 0.0019(14) 0.0053(14) -0.0002(16)
C7 0.024(3) 0.030(3) 0.019(2) -0.0060(15) 0.0102(19) -0.0072(16)
C8 0.032(3) 0.025(2) 0.020(2) 0.0066(16) 0.0056(18) -0.0060(19)
C9 0.026(2) 0.0149(17) 0.026(2) 0.0050(15) 0.0071(17) 0.0076(16)
C10 0.040(3) 0.037(3) 0.024(2) 0.009(2) 0.005(2) 0.008(2)
C11 0.038(3) 0.021(2) 0.036(3) 0.0009(19) 0.014(2) 0.007(2)
C12 0.0129(19) 0.034(2) 0.024(2) -0.0004(17) 0.0026(15) -0.0077(17)
C13 0.014(2) 0.035(3) 0.042(3) -0.0064(19) 0.008(2) -0.0022(17)
C14 0.022(3) 0.042(3) 0.029(3) 0.007(2) 0.001(2) 0.000(2)
N1 0.0197(17) 0.0176(15) 0.0126(14) 0.0010(11) 0.0066(12) -0.0007(13)
N2 0.0191(17) 0.0166(15) 0.0146(14) 0.0026(11) 0.0048(12) 0.0002(13)
Pd1 0.0130(3) 0.0159(3) 0.0134(3) -0.00067(8) 0.00345(15) 0.00010(9)

loop_
_atom_type_symbol
_atom_type_description
_atom_type_scat_dispersion_real
_atom_type_scat_dispersion_imag
_atom_type_scat_source
C C 0.0033 0.0016 'International Tables Vol C Tables 4.2.6.8 and 6.1.1.4'
H H 0.0000 0.0000 'International Tables Vol C Tables 4.2.6.8 and 6.1.1.4'
N N 0.0061 0.0033 'International Tables Vol C Tables 4.2.6.8 and 6.1.1.4'
Pd Pd -0.9988 1.0072 'International Tables Vol C Tables 4.2.6.8 and 6.1.1.4'

loop_
_geom_angle_atom_site_label_1
_geom_angle_atom_site_label_2
_geom_angle_atom_site_label_3
_geom_angle
_geom_angle_publ_flag
N1 C2 C3 124.7(4) y
N1 C2 C1 120.9(4) y
C3 C2 C1 114.3(4) y
C2 C3 C4 126.3(4) y
N2 C4 C3 124.3(4) y
N2 C4 C5 121.3(4) y
C3 C4 C5 114.3(4) y
N1 C6 C8 112.1(4) y
N1 C6 C7 110.3(4) y
C8 C6 C7 112.3(4) y
N2 C9 C11 109.3(4) y
N2 C9 C10 112.3(4) y
C11 C9 C10 112.7(5) y
C13 C12 Pd1 70.1(3) y
C12 C13 C14 120.5(5) y
C12 C13 Pd1 72.4(3) y
C14 C13 Pd1 73.2(4) y
C13 C14 Pd1 69.2(3) y
C2 N1 C6 118.3(4) y
C2 N1 Pd1 120.2(3) y
C6 N1 Pd1 121.4(3) y
C4 N2 C9 118.4(4) y
C4 N2 Pd1 120.7(3) y
C9 N2 Pd1 120.9(3) y
N2 Pd1 N1 88.86(14) y
N2 Pd1 C13 134.7(2) y
N1 Pd1 C13 134.6(2) y
N2 Pd1 C12 168.27(17) y
N1 Pd1 C12 101.39(17) y
C13 Pd1 C12 37.5(2) y
N2 Pd1 C14 101.88(19) y
N1 Pd1 C14 167.2(2) y
C13 Pd1 C14 37.6(2) y
C12 Pd1 C14 67.3(2) y

loop_
_geom_bond_atom_site_label_1
_geom_bond_atom_site_label_2
_geom_bond_distance
_geom_bond_publ_flag
C1 C2 1.525(6) y
C2 N1 1.323(6) y
C2 C3 1.406(5) y
C3 C4 1.415(6) y
C4 N2 1.322(6) y
C4 C5 1.528(6) y
C6 N1 1.483(5) y
C6 C8 1.527(7) y
C6 C7 1.528(7) y
C9 N2 1.475(5) y
C9 C11 1.520(7) y
C9 C10 1.534(8) y
C12 C13 1.371(8) y
C12 Pd1 2.147(5) y
C13 C14 1.383(9) y
C13 Pd1 2.118(6) y
C14 Pd1 2.170(6) y
N1 Pd1 2.088(4) y
N2 Pd1 2.088(4) y
